data_7719439
loop_
_publ_author_name
'Ridley, Christopher J.'
'Abdeldaim, Aly H.'
'Bull, Craig L.'
'Tustain, Katherine'
'Clark, Lucy'

_publ_section_title
;
 Pressure-induced tuning of the triangular-honeycomb structure of
 ferroelectric quantum spin liquid candidate, TbInO<sub>3</sub>.
;
_journal_issue 42
_journal_name_full 'Dalton transactions (Cambridge, England : 2003)'
_journal_page_first 15696
_journal_page_last 15700
_journal_paper_doi 10.1039/d5dt01863c
_journal_volume 54
_journal_year 2025
_chemical_formula_moiety 'In O3 Tb'
_chemical_formula_structural 'In O3 Tb'
_chemical_formula_sum 'In O3 Tb'
_chemical_formula_weight 321.747
_chemical_name_common 'Terbium indium oxide'
_space_group_crystal_system hexagonal
_space_group_IT_number 185
_space_group_name_Hall 'P 6c -2'
_space_group_name_H-M_alt 'P 63 c m'
_symmetry_space_group_name_H-M 'P 63 c m'
_audit_update_record
;
2025-07-19 deposited with the CCDC.	2025-09-10 downloaded from the CCDC.
;
_cell_angle_alpha 90
_cell_angle_beta 90
_cell_angle_gamma 120
_cell_formula_units_Z 6
_cell_length_a 6.2461(5)
_cell_length_b 6.2461(5)
_cell_length_c 12.1945(18)
_cell_measurement_pressure 5.41216
_cell_measurement_temperature 293.00000
_cell_volume 412.01(8)
_diffrn_ambient_temperature 293.00000
_diffrn_detector 'ZnS scintillator'
_diffrn_detector_type custom
_diffrn_measurement_device_type 'PEARL diffractometer'
_diffrn_radiation_monochromator none
_diffrn_radiation_type Neutron
_diffrn_source 'Pulsed neutron source'
_diffrn_source_target W
_exptl_absorpt_correction_type empirical
_exptl_absorpt_process_details
;
Calculated using MANTID routines.
;
_exptl_crystal_density_diffrn 7.78031
_pd_instr_dist_spec/detc 800
_pd_instr_dist_src/spec 12800
_pd_instr_location 'SNS, Oak Ridge National Lab'
_pd_meas_2theta_fixed 90
_pd_meas_scan_method
;
Time-of-flight
;
_pd_proc_info_data_reduction
;
Data reduction performed using Mantid
;
_pd_proc_info_excluded_regions
;
?
;
_pd_proc_ls_background_function 'Chebychev polynomial'
_pd_proc_ls_pref_orient_corr
;
No requirement for preferred orientation correction
;
_pd_proc_ls_prof_R_factor 4.48413
_pd_proc_ls_prof_wR_expected 4.66945
_pd_proc_ls_prof_wR_factor 5.27396
_pd_spec_mounting 'TiZr Capsule'
_pd_spec_mount_mode transmission
_refine_ls_extinction_method none
_refine_ls_goodness_of_fit_all 1.12946
_refine_ls_matrix_type sparse
_refine_ls_number_parameters 43
_refine_ls_R_I_factor 3.56830
_refine_ls_shift/su_max 0.0036
_refine_ls_weighting_scheme sigma
_cod_data_source_file d5dt01863c1.cif
_cod_data_source_block p19
_cod_depositor_comments
;
The following automatic conversions were performed:

data item '_space_group_crystal_system' value 'Hexagonal' was changed
to 'hexagonal' in accordance with the
/home/data/users/saulius/crontab/automatic-downloads/rss-feeds/RSC/lib/dictionaries/cif_core.dic
dictionary named 'cif_core.dic' version 2.4.2 last updated on
2011-04-26.

Automatic conversion script
Id: cif_fix_values 8170 2020-07-09 18:12:32Z antanas 

 Adding full bibliography for 7719421--7719440.cif.
;
_cod_original_cell_volume 412.01(9)
_cod_original_formula_sum 'In O3 Tb '
_cod_database_code 7719439
_pr_proc_ls_profile_function
;
Voigt function convoluted with a back-to-back double exponential.
;

loop_
_symmetry_equiv_pos_as_xyz
'x, y, z '
'-x, -y, z+1/2 '
'-x+y, -x, z '
'-x+y, y, z+1/2 '
'-y, -x, z+1/2 '
'-y, x-y, z '
'y, -x+y, z+1/2 '
'y, x, z '
'x-y, -y, z '
'x-y, x, z+1/2 '
'-x, -x+y, z '
'x, x-y, z+1/2 '

loop_
_atom_site_label
_atom_site_type_symbol
_atom_site_symmetry_multiplicity
_atom_site_fract_x
_atom_site_fract_y
_atom_site_fract_z
_atom_site_occupancy
_atom_site_B_iso_or_equiv
Tb1 Tb 2 0 0 0.266(4) 1 0.1
Tb2 Tb 4 0.3333333 0.6666667 0.235(3) 1 0.1
In1 In 6 0.340(10) 0 0 1 0.1176497
O1 O 6 0.314(4) 0 0.159(2) 1 0.3151487
O2 O 6 0.650(4) 0 0.321(2) 1 0.3151487
O3 O 2 0 0 0.475(4) 1 0.3151487
O4 O 4 0.3333333 0.6666667 0.025(3) 1 0.3151487

loop_
_geom_angle_atom_site_label_1
_geom_angle_atom_site_label_2
_geom_angle_atom_site_label_3
_geom_angle
_geom_angle_site_symmetry_1
_geom_angle_site_symmetry_2
_geom_angle_site_symmetry_3
O2 Tb1 O2 111.8(12) 6_545 1_555 1_455
O2 Tb1 O2 111.8(12) 3_665 1_555 6_545
O2 Tb1 O2 111.8(12) 3_665 1_555 1_455
O1 Tb1 O2 76.3(6) 1_555 1_555 3_665
O1 Tb1 O2 76.3(6) 1_555 1_555 6_545
O1 Tb1 O2 163(2) 1_555 1_555 1_455
O1 Tb1 O1 92.4(15) 6_555 1_555 1_555
O1 Tb1 O2 76.3(6) 6_555 1_555 3_665
O1 Tb1 O2 163(2) 6_555 1_555 6_545
O1 Tb1 O2 76.3(6) 6_555 1_555 1_455
O1 Tb1 O1 92.4(15) 3_555 1_555 6_555
O1 Tb1 O1 92.4(15) 3_555 1_555 1_555
O1 Tb1 O2 163(2) 3_555 1_555 3_665
O1 Tb1 O2 76.3(6) 3_555 1_555 6_545
O1 Tb1 O2 76.3(6) 3_555 1_555 1_455
O3 Tb1 O1 123.6(11) 1_555 1_555 3_555
O3 Tb1 O1 123.6(11) 1_555 1_555 6_555
O3 Tb1 O1 123.6(11) 1_555 1_555 1_555
O3 Tb1 O2 73.0(13) 1_555 1_555 3_665
O3 Tb1 O2 73.0(13) 1_555 1_555 6_545
O3 Tb1 O2 73.0(13) 1_555 1_555 1_455
O2 Tb2 O2 100.5(14) 3_665 1_555 6_555
O2 Tb2 O2 100.5(14) 1_565 1_555 3_665
O2 Tb2 O2 100.5(14) 1_565 1_555 6_555
O1 Tb2 O2 77.0(7) 1_565 1_555 1_565
O1 Tb2 O2 175.7(19) 1_565 1_555 3_665
O1 Tb2 O2 76.7(9) 1_565 1_555 6_555
O1 Tb2 O1 105.6(13) 3_665 1_555 1_565
O1 Tb2 O2 76.7(9) 3_665 1_555 1_565
O1 Tb2 O2 77.0(7) 3_665 1_555 3_665
O1 Tb2 O2 175.7(19) 3_665 1_555 6_555
O1 Tb2 O1 105.6(13) 6_555 1_555 3_665
O1 Tb2 O1 105.6(13) 6_555 1_555 1_565
O1 Tb2 O2 175.7(19) 6_555 1_555 1_565
O1 Tb2 O2 76.7(9) 6_555 1_555 3_665
O1 Tb2 O2 77.0(7) 6_555 1_555 6_555
O4 Tb2 O1 66.9(11) 1_555 1_555 6_555
O4 Tb2 O1 66.9(11) 1_555 1_555 3_665
O4 Tb2 O1 66.9(11) 1_555 1_555 1_565
O4 Tb2 O2 117.4(11) 1_555 1_555 1_565
O4 Tb2 O2 117.4(11) 1_555 1_555 3_665
O4 Tb2 O2 117.4(11) 1_555 1_555 6_555
O4 In1 O1 84.0(12) 1_545 1_555 1_555
O4 In1 O4 120(3) 8_555 1_555 1_545
O4 In1 O1 84.0(12) 8_555 1_555 1_555
O3 In1 O4 119.7(16) 2_554 1_555 8_555
O3 In1 O4 119.7(16) 2_554 1_555 1_545
O3 In1 O1 93(3) 2_554 1_555 1_555
O2 In1 O3 84(2) 2_654 1_555 2_554
O2 In1 O4 97.5(14) 2_654 1_555 8_555
O2 In1 O4 97.5(14) 2_654 1_555 1_545
O2 In1 O1 177(4) 2_654 1_555 1_555
Tb2 O1 In1 110.5(16) 1_545 1_555 1_555
Tb2 O1 Tb2 101.2(14) 8_555 1_555 1_545
Tb2 O1 In1 110.5(16) 8_555 1_555 1_555
Tb1 O1 Tb2 101.4(12) 1_555 1_555 8_555
Tb1 O1 Tb2 101.4(12) 1_555 1_555 1_545
Tb1 O1 In1 128(2) 1_555 1_555 1_555
O4 O1 Tb1 134.0(7) 8_555 1_555 1_555
O4 O1 Tb2 60.5(12) 8_555 1_555 8_555
O4 O1 Tb2 122.6(11) 8_555 1_555 1_545
O4 O1 In1 50.1(12) 8_555 1_555 1_555
O4 O1 O4 83.7(11) 1_545 1_555 8_555
O4 O1 Tb1 134.0(7) 1_545 1_555 1_555
O4 O1 Tb2 122.6(11) 1_545 1_555 8_555
O4 O1 Tb2 60.5(12) 1_545 1_555 1_545
O4 O1 In1 50.1(12) 1_545 1_555 1_555
O2 O1 O4 96.1(7) 6_545 1_555 1_545
O2 O1 O4 171.3(11) 6_545 1_555 8_555
O2 O1 Tb1 50.9(8) 6_545 1_555 1_555
O2 O1 Tb2 113.0(14) 6_545 1_555 8_555
O2 O1 Tb2 50.9(8) 6_545 1_555 1_545
O2 O1 In1 135.2(10) 6_545 1_555 1_555
O2 O1 O2 82.8(13) 3_665 1_555 6_545
O2 O1 O4 171.3(11) 3_665 1_555 1_545
O2 O1 O4 96.1(7) 3_665 1_555 8_555
O2 O1 Tb1 50.9(8) 3_665 1_555 1_555
O2 O1 Tb2 50.9(8) 3_665 1_555 8_555
O2 O1 Tb2 113.0(14) 3_665 1_555 1_545
O2 O1 In1 135.2(10) 3_665 1_555 1_555
O2 O1 O2 75.5(9) 1_555 1_555 3_665
O2 O1 O2 75.5(9) 1_555 1_555 6_545
O2 O1 O4 95.8(9) 1_555 1_555 1_545
O2 O1 O4 95.8(9) 1_555 1_555 8_555
O2 O1 Tb1 103.3(14) 1_555 1_555 1_555
O2 O1 Tb2 50.8(7) 1_555 1_555 8_555
O2 O1 Tb2 50.8(7) 1_555 1_555 1_545
O2 O1 In1 128(2) 1_555 1_555 1_555
O3 O1 O2 174.2(13) 2_554 1_555 1_555
O3 O1 O2 108.7(9) 2_554 1_555 3_665
O3 O1 O2 108.7(9) 2_554 1_555 6_545
O3 O1 O4 79.9(10) 2_554 1_555 1_545
O3 O1 O4 79.9(10) 2_554 1_555 8_555
O3 O1 Tb1 82.5(14) 2_554 1_555 1_555
O3 O1 Tb2 128.6(9) 2_554 1_555 8_555
O3 O1 Tb2 128.6(9) 2_554 1_555 1_545
O3 O1 In1 46(2) 2_554 1_555 1_555
Tb2 O2 In1 118.2(15) 8_555 1_555 2_655
Tb2 O2 Tb2 104.1(17) 1_545 1_555 8_555
Tb2 O2 In1 118.2(15) 1_545 1_555 2_655
Tb1 O2 Tb2 104.8(12) 1_655 1_555 1_545
Tb1 O2 Tb2 104.8(12) 1_655 1_555 8_555
Tb1 O2 In1 105(2) 1_655 1_555 2_655
O1 O2 Tb1 52.8(10) 6_655 1_555 1_655
O1 O2 Tb2 108.8(14) 6_655 1_555 1_545
O1 O2 Tb2 52.4(8) 6_655 1_555 8_555
O1 O2 In1 132.4(13) 6_655 1_555 2_655
O1 O2 O1 72.6(12) 3_655 1_555 6_655
O1 O2 Tb1 52.8(10) 3_655 1_555 1_655
O1 O2 Tb2 52.4(8) 3_655 1_555 1_545
O1 O2 Tb2 108.8(14) 3_655 1_555 8_555
O1 O2 In1 132.4(13) 3_655 1_555 2_655
O1 O2 O1 80.7(10) 1_555 1_555 3_655
O1 O2 O1 80.7(10) 1_555 1_555 6_655
O1 O2 Tb1 119.8(16) 1_555 1_555 1_655
O1 O2 Tb2 52.2(8) 1_555 1_555 1_545
O1 O2 Tb2 52.2(8) 1_555 1_555 8_555
O1 O2 In1 135(2) 1_555 1_555 2_655
O3 O2 O1 177.4(14) 1_655 1_555 1_555
O3 O2 O1 97.3(10) 1_655 1_555 3_655
O3 O2 O1 97.3(10) 1_655 1_555 6_655
O3 O2 Tb1 57.6(15) 1_655 1_555 1_655
O3 O2 Tb2 127.6(7) 1_655 1_555 1_545
O3 O2 Tb2 127.6(7) 1_655 1_555 8_555
O3 O2 In1 47.6(19) 1_655 1_555 2_655
In1 O3 In1 118.0(6) 5_555 1_555 2_555
In1 O3 In1 118.0(6) 10_555 1_555 5_555
In1 O3 In1 118.0(6) 10_555 1_555 2_555
Tb1 O3 In1 98.2(15) 1_555 1_555 10_555
Tb1 O3 In1 98.2(15) 1_555 1_555 5_555
Tb1 O3 In1 98.2(15) 1_555 1_555 2_555
O2 O3 Tb1 49.4(10) 3_665 1_555 1_555
O2 O3 In1 48.8(9) 3_665 1_555 10_555
O2 O3 In1 118.0(12) 3_665 1_555 5_555
O2 O3 In1 118.0(12) 3_665 1_555 2_555
O2 O3 O2 82.2(15) 1_455 1_555 3_665
O2 O3 Tb1 49.4(10) 1_455 1_555 1_555
O2 O3 In1 118.0(12) 1_455 1_555 10_555
O2 O3 In1 118.0(12) 1_455 1_555 5_555
O2 O3 In1 48.8(9) 1_455 1_555 2_555
O2 O3 O2 82.2(15) 6_545 1_555 1_455
O2 O3 O2 82.2(15) 6_545 1_555 3_665
O2 O3 Tb1 49.4(10) 6_545 1_555 1_555
O2 O3 In1 118.0(12) 6_545 1_555 10_555
O2 O3 In1 48.8(9) 6_545 1_555 5_555
O2 O3 In1 118.0(12) 6_545 1_555 2_555
O1 O3 O2 137.8(4) 2_555 1_555 6_545
O1 O3 O2 89.6(7) 2_555 1_555 1_455
O1 O3 O2 137.8(4) 2_555 1_555 3_665
O1 O3 Tb1 139.0(8) 2_555 1_555 1_555
O1 O3 In1 102.5(15) 2_555 1_555 10_555
O1 O3 In1 102.5(15) 2_555 1_555 5_555
O1 O3 In1 40.7(9) 2_555 1_555 2_555
O1 O3 O1 69.3(13) 5_555 1_555 2_555
O1 O3 O2 89.6(7) 5_555 1_555 6_545
O1 O3 O2 137.8(4) 5_555 1_555 1_455
O1 O3 O2 137.8(4) 5_555 1_555 3_665
O1 O3 Tb1 139.0(8) 5_555 1_555 1_555
O1 O3 In1 102.5(15) 5_555 1_555 10_555
O1 O3 In1 40.7(9) 5_555 1_555 5_555
O1 O3 In1 102.5(15) 5_555 1_555 2_555
O1 O3 O1 69.3(13) 10_555 1_555 5_555
O1 O3 O1 69.3(13) 10_555 1_555 2_555
O1 O3 O2 137.8(4) 10_555 1_555 6_545
O1 O3 O2 137.8(4) 10_555 1_555 1_455
O1 O3 O2 89.6(7) 10_555 1_555 3_665
O1 O3 Tb1 139.0(8) 10_555 1_555 1_555
O1 O3 In1 40.7(9) 10_555 1_555 10_555
O1 O3 In1 102.5(15) 10_555 1_555 5_555
O1 O3 In1 102.5(15) 10_555 1_555 2_555
In1 O4 In1 117.9(5) 3_665 1_555 1_565
In1 O4 In1 117.9(5) 6_555 1_555 3_665
In1 O4 In1 117.9(5) 6_555 1_555 1_565
Tb2 O4 In1 98.3(10) 1_555 1_555 6_555
Tb2 O4 In1 98.3(10) 1_555 1_555 3_665
Tb2 O4 In1 98.3(10) 1_555 1_555 1_565
O1 O4 Tb2 52.6(8) 6_555 1_555 1_555
O1 O4 In1 45.9(6) 6_555 1_555 6_555
O1 O4 In1 115.8(14) 6_555 1_555 3_665
O1 O4 In1 121.7(16) 6_555 1_555 1_565
O1 O4 O1 86.9(11) 1_565 1_555 6_555
O1 O4 Tb2 52.6(8) 1_565 1_555 1_555
O1 O4 In1 115.8(14) 1_565 1_555 6_555
O1 O4 In1 121.7(16) 1_565 1_555 3_665
O1 O4 In1 45.9(6) 1_565 1_555 1_565
O1 O4 O1 86.9(11) 3_665 1_555 1_565
O1 O4 O1 86.9(11) 3_665 1_555 6_555
O1 O4 Tb2 52.6(8) 3_665 1_555 1_555
O1 O4 In1 121.7(16) 3_665 1_555 6_555
O1 O4 In1 45.9(6) 3_665 1_555 3_665
O1 O4 In1 115.8(14) 3_665 1_555 1_565

loop_
_geom_bond_atom_site_label_1
_geom_bond_atom_site_label_2
_geom_bond_distance
_geom_bond_site_symmetry_1
_geom_bond_site_symmetry_2
Tb1 O2 2.29(3) 1_555 1_455
Tb1 O2 2.29(3) 1_555 6_545
Tb1 O2 2.29(3) 1_555 3_665
Tb1 O1 2.35(4) 1_555 1_555
Tb1 O1 2.35(4) 1_555 6_555
Tb1 O1 2.35(4) 1_555 3_555
Tb1 O3 2.55(7) 1_555 1_555
Tb2 O2 2.29(3) 1_555 6_555
Tb2 O2 2.29(3) 1_555 3_665
Tb2 O2 2.29(3) 1_555 1_565
Tb2 O1 2.33(2) 1_555 1_565
Tb2 O1 2.33(2) 1_555 3_665
Tb2 O1 2.33(2) 1_555 6_555
Tb2 O4 2.56(6) 1_555 1_555
In1 O1 1.95(3) 1_555 1_555
In1 O4 2.08(3) 1_555 1_545
In1 O4 2.08(3) 1_555 8_555
In1 O3 2.14(6) 1_555 2_554
In1 O2 2.19(3) 1_555 2_654
O1 In1 1.95(3) 1_555 1_555
O1 Tb2 2.33(2) 1_555 1_545
O1 Tb2 2.33(2) 1_555 8_555
O1 Tb1 2.35(4) 1_555 1_555
O1 O4 2.70(3) 1_555 8_555
O1 O4 2.70(3) 1_555 1_545
O1 O2 2.87(3) 1_555 6_545
O1 O2 2.87(3) 1_555 3_665
O1 O2 2.88(4) 1_555 1_555
O1 O3 2.98(5) 1_555 2_554
O2 In1 2.19(3) 1_555 2_655
O2 Tb2 2.29(3) 1_555 8_555
O2 Tb2 2.29(3) 1_555 1_545
O2 Tb1 2.29(3) 1_555 1_655
O2 O1 2.87(3) 1_555 6_655
O2 O1 2.87(3) 1_555 3_655
O2 O1 2.88(4) 1_555 1_555
O2 O3 2.88(5) 1_555 1_655
O3 In1 2.14(6) 1_555 2_555
O3 In1 2.14(6) 1_555 5_555
O3 In1 2.14(6) 1_555 10_555
O3 Tb1 2.55(7) 1_555 1_555
O3 O2 2.88(5) 1_555 3_665
O3 O2 2.88(5) 1_555 1_455
O3 O2 2.88(5) 1_555 6_545
O3 O1 2.98(5) 1_555 2_555
O3 O1 2.98(5) 1_555 5_555
O3 O1 2.98(5) 1_555 10_555
O4 In1 2.08(3) 1_555 1_565
O4 In1 2.08(3) 1_555 3_665
O4 In1 2.08(3) 1_555 6_555
O4 Tb2 2.56(6) 1_555 1_555
O4 O1 2.70(3) 1_555 6_555
O4 O1 2.70(3) 1_555 1_565
O4 O1 2.70(3) 1_555 3_665
